data_7024380
loop_
_publ_author_name
'Jura, Marek'
'Levason, William'
'Ratnani, Raju'
'Reid, Gillian'
'Webster, Michael'

_publ_section_title
;
 Six- and eight-coordinate thio- and seleno-ether complexes of NbF5 and
 some comparisons with NbCl5 and NbBr5 adducts.
;
_journal_issue 3
_journal_name_full 'Dalton transactions (Cambridge, England : 2003)'
_journal_page_first 883
_journal_page_last 891
_journal_paper_doi 10.1039/b916336k
_journal_volume 39
_journal_year 2010
_chemical_formula_moiety 'C8 H24 F4 Nb S4 1+, F6 Nb 1-'
_chemical_formula_structural '((C2 H6 S)4 (Nb F4)) (F6 Nb)'
_chemical_formula_sum 'C8 H24 F10 Nb2 S4'
_chemical_formula_weight 624.33
_chemical_name_common
;tetrafluoro-tetrakis(dimethylsulfide-S)niobium(V)
hexafluoroniobate(V)
;
_chemical_name_systematic
;
tetrafluoro-tetrakis(dimethylsulfide-S)niobium(V) hexafluoroniobate(V)
;
_space_group_IT_number 130
_space_group_name_Hall '-P 4a 2ac'
_symmetry_cell_setting tetragonal
_symmetry_space_group_name_Hall '-P 4a 2ac'
_symmetry_space_group_name_H-M 'P 4/n c c :2'
_atom_sites_solution_hydrogens geom
_atom_sites_solution_primary direct
_atom_sites_solution_secondary difmap
_audit_creation_date 2008-11-07
_audit_creation_method 'SHELXL-97 + hand edit'
_cell_angle_alpha 90.00
_cell_angle_beta 90.00
_cell_angle_gamma 90.00
_cell_formula_units_Z 4
_cell_length_a 12.283(5)
_cell_length_b 12.283(5)
_cell_length_c 13.860(4)
_cell_measurement_reflns_used 35419
_cell_measurement_temperature 120(2)
_cell_measurement_theta_max 27.48
_cell_measurement_theta_min 2.91
_cell_volume 2091.1(13)
_computing_structure_refinement 'SHELXL-97 (Sheldrick, 1997)'
_computing_structure_solution 'SHELXS-97 (Sheldrick, 1997)'
_diffrn_ambient_temperature 120(2)
_diffrn_measured_fraction_theta_full 0.988
_diffrn_measured_fraction_theta_max 0.988
_diffrn_measurement_device_type 'Bruker-Nonius 95mm CCD camera on \k-goniostat'
_diffrn_measurement_method '\f & \w scans'
_diffrn_radiation_monochromator graphite
_diffrn_radiation_source 'Bruker-Nonius FR591 rotating anode'
_diffrn_radiation_type MoK\a
_diffrn_radiation_wavelength 0.71073
_diffrn_reflns_av_R_equivalents 0.1505
_diffrn_reflns_av_sigmaI/netI 0.0666
_diffrn_reflns_limit_h_max 15
_diffrn_reflns_limit_h_min -14
_diffrn_reflns_limit_k_max 15
_diffrn_reflns_limit_k_min -15
_diffrn_reflns_limit_l_max 17
_diffrn_reflns_limit_l_min -17
_diffrn_reflns_number 14628
_diffrn_reflns_theta_full 27.52
_diffrn_reflns_theta_max 27.52
_diffrn_reflns_theta_min 3.99
_diffrn_standards_number 0
_exptl_absorpt_coefficient_mu 1.571
_exptl_absorpt_correction_T_max 0.7456
_exptl_absorpt_correction_T_min 0.5110
_exptl_absorpt_correction_type multi-scan
_exptl_absorpt_process_details 'G.M. Sheldrick, (2007). SADABS. Version 2007/2. Bruker AXS Inc.'
_exptl_crystal_colour colourless
_exptl_crystal_density_diffrn 1.983
_exptl_crystal_density_method 'not measured'
_exptl_crystal_description needle
_exptl_crystal_F_000 1232
_exptl_crystal_size_max 0.30
_exptl_crystal_size_mid 0.04
_exptl_crystal_size_min 0.04
_refine_diff_density_max 0.640
_refine_diff_density_min -0.841
_refine_diff_density_rms 0.175
_refine_ls_extinction_method none
_refine_ls_goodness_of_fit_ref 1.199
_refine_ls_hydrogen_treatment constr
_refine_ls_matrix_type full
_refine_ls_number_parameters 58
_refine_ls_number_reflns 1196
_refine_ls_number_restraints 0
_refine_ls_restrained_S_all 1.199
_refine_ls_R_factor_all 0.1033
_refine_ls_R_factor_gt 0.0690
_refine_ls_shift/su_max 0.000
_refine_ls_shift/su_mean 0.000
_refine_ls_structure_factor_coef Fsqd
_refine_ls_weighting_details 'w=1/[\s^2^(Fo^2^)+(0.0266P)^2^+17.6059P] where P=(Fo^2^+2Fc^2^)/3'
_refine_ls_weighting_scheme calc
_refine_ls_wR_factor_gt 0.1236
_refine_ls_wR_factor_ref 0.1347
_reflns_number_gt 880
_reflns_number_total 1196
_reflns_threshold_expression I>2sigma(I)
_cod_data_source_file b916336k.txt
_cod_data_source_block 2008mj47
_cod_original_cell_volume 2091.0(12)
_cod_original_sg_symbol_H-M 'P 4/n c c'
_cod_database_code 7024380

loop_
_symmetry_equiv_pos_as_xyz
'x, y, z'
'-x+1/2, -y+1/2, z'
'-y+1/2, x, z'
'y, -x+1/2, z'
'-x, y+1/2, -z+1/2'
'x+1/2, -y, -z+1/2'
'y+1/2, x+1/2, -z+1/2'
'-y, -x, -z+1/2'
'-x, -y, -z'
'x-1/2, y-1/2, -z'
'y-1/2, -x, -z'
'-y, x-1/2, -z'
'x, -y-1/2, z-1/2'
'-x-1/2, y, z-1/2'
'-y-1/2, -x-1/2, z-1/2'
'y, x, z-1/2'

loop_
_atom_site_label
_atom_site_type_symbol
_atom_site_fract_x
_atom_site_fract_y
_atom_site_fract_z
_atom_site_U_iso_or_equiv
_atom_site_adp_type
_atom_site_occupancy
_atom_site_symmetry_multiplicity
_atom_site_calc_flag
_atom_site_refinement_flags
Nb1 Nb 0.2500 0.7500 0.2500 0.0200(3) Uani 1 4 d S
Nb2 Nb 0.2500 0.2500 0.40802(9) 0.0248(3) Uani 1 4 d S
F1 F 0.1474(3) 0.7871(3) 0.1529(3) 0.0241(9) Uani 1 1 d .
F2 F 0.2500 0.2500 0.2732(6) 0.040(2) Uani 1 4 d S
F3 F 0.1673(4) 0.3781(4) 0.4107(4) 0.0458(14) Uani 1 1 d .
F4 F 0.2500 0.2500 0.5451(6) 0.039(2) Uani 1 4 d S
S1 S 0.04759(15) 0.69194(15) 0.31157(13) 0.0234(4) Uani 1 1 d .
C1 C -0.0209(6) 0.8203(7) 0.3273(6) 0.0310(18) Uani 1 1 d .
H1A H -0.0355 0.8528 0.2641 0.047 Uiso 1 1 calc R
H1B H 0.0253 0.8695 0.3651 0.047 Uiso 1 1 calc R
H1C H -0.0898 0.8086 0.3614 0.047 Uiso 1 1 calc R
C2 C 0.0649(7) 0.6484(8) 0.4346(5) 0.0314(19) Uani 1 1 d .
H2A H 0.1017 0.5777 0.4358 0.047 Uiso 1 1 calc R
H2B H -0.0066 0.6419 0.4656 0.047 Uiso 1 1 calc R
H2C H 0.1089 0.7020 0.4695 0.047 Uiso 1 1 calc R

loop_
_atom_site_aniso_label
_atom_site_aniso_U_11
_atom_site_aniso_U_22
_atom_site_aniso_U_33
_atom_site_aniso_U_23
_atom_site_aniso_U_13
_atom_site_aniso_U_12
Nb1 0.0203(4) 0.0203(4) 0.0193(6) 0.000 0.000 -0.0010(7)
Nb2 0.0257(5) 0.0257(5) 0.0229(6) 0.000 0.000 0.000
F1 0.025(2) 0.023(2) 0.024(2) 0.0022(17) -0.0041(17) -0.0001(17)
F2 0.046(3) 0.046(3) 0.029(5) 0.000 0.000 0.000
F3 0.048(3) 0.037(3) 0.052(3) 0.002(2) 0.008(2) 0.016(3)
F4 0.046(3) 0.046(3) 0.024(4) 0.000 0.000 0.000
S1 0.0197(9) 0.0252(10) 0.0252(8) -0.0009(8) 0.0004(8) -0.0009(8)
C1 0.024(4) 0.030(4) 0.038(4) 0.001(4) 0.002(3) 0.004(4)
C2 0.029(5) 0.039(5) 0.027(4) 0.008(3) 0.006(3) -0.001(4)

loop_
_atom_type_symbol
_atom_type_description
_atom_type_scat_dispersion_real
_atom_type_scat_dispersion_imag
_atom_type_scat_source
C C 0.0033 0.0016 'International Tables Vol C Tables 4.2.6.8 and 6.1.1.4'
H H 0.0000 0.0000 'International Tables Vol C Tables 4.2.6.8 and 6.1.1.4'
F F 0.0171 0.0103 'International Tables Vol C Tables 4.2.6.8 and 6.1.1.4'
S S 0.1246 0.1234 'International Tables Vol C Tables 4.2.6.8 and 6.1.1.4'
Nb Nb -2.0727 0.6215 'International Tables Vol C Tables 4.2.6.8 and 6.1.1.4'

loop_
_geom_angle_atom_site_label_1
_geom_angle_atom_site_label_2
_geom_angle_atom_site_label_3
_geom_angle
_geom_angle_site_symmetry_1
_geom_angle_site_symmetry_3
F1 Nb1 F1 100.6(2) 8_665 .
F1 Nb1 F1 89.8(2) 8_665 7_455
F1 Nb1 F1 145.1(2) . 7_455
F1 Nb1 F1 145.1(2) 8_665 2_565
F1 Nb1 F1 89.8(2) . 2_565
F1 Nb1 F1 100.6(2) 7_455 2_565
F1 Nb1 S1 139.91(13) 8_665 7_455
F1 Nb1 S1 79.81(13) . 7_455
F1 Nb1 S1 71.27(13) 7_455 7_455
F1 Nb1 S1 74.51(12) 2_565 7_455
F1 Nb1 S1 79.81(13) 8_665 2_565
F1 Nb1 S1 139.91(13) . 2_565
F1 Nb1 S1 74.51(13) 7_455 2_565
F1 Nb1 S1 71.27(13) 2_565 2_565
S1 Nb1 S1 125.19(8) 7_455 2_565
F1 Nb1 S1 74.51(13) 8_665 .
F1 Nb1 S1 71.27(13) . .
F1 Nb1 S1 79.81(13) 7_455 .
F1 Nb1 S1 139.91(13) 2_565 .
S1 Nb1 S1 67.67(8) 7_455 .
S1 Nb1 S1 143.48(8) 2_565 .
F1 Nb1 S1 71.27(13) 8_665 8_665
F1 Nb1 S1 74.51(12) . 8_665
F1 Nb1 S1 139.91(13) 7_455 8_665
F1 Nb1 S1 79.81(13) 2_565 8_665
S1 Nb1 S1 143.48(8) 7_455 8_665
S1 Nb1 S1 67.67(8) 2_565 8_665
S1 Nb1 S1 125.19(8) . 8_665
F2 Nb2 F3 91.14(16) . 3
F2 Nb2 F3 91.14(16) . 4
F3 Nb2 F3 177.7(3) 3 4
F2 Nb2 F3 91.14(16) . .
F3 Nb2 F3 89.977(7) 3 .
F3 Nb2 F3 89.977(7) 4 .
F2 Nb2 F3 91.14(16) . 2
F3 Nb2 F3 89.977(7) 3 2
F3 Nb2 F3 89.977(7) 4 2
F3 Nb2 F3 177.7(3) . 2
F2 Nb2 F4 180.000(1) . .
F3 Nb2 F4 88.86(16) 3 .
F3 Nb2 F4 88.86(16) 4 .
F3 Nb2 F4 88.86(16) . .
F3 Nb2 F4 88.86(16) 2 .
C2 S1 C1 101.5(4) . .
C2 S1 Nb1 105.5(3) . .
C1 S1 Nb1 103.6(3) . .
S1 C1 H1A 109.5 . .
S1 C1 H1B 109.5 . .
H1A C1 H1B 109.5 . .
S1 C1 H1C 109.5 . .
H1A C1 H1C 109.5 . .
H1B C1 H1C 109.5 . .
S1 C2 H2A 109.5 . .
S1 C2 H2B 109.5 . .
H2A C2 H2B 109.5 . .
S1 C2 H2C 109.5 . .
H2A C2 H2C 109.5 . .
H2B C2 H2C 109.5 . .

loop_
_geom_bond_atom_site_label_1
_geom_bond_atom_site_label_2
_geom_bond_distance
_geom_bond_site_symmetry_2
Nb1 F1 1.899(4) 8_665
Nb1 F1 1.899(4) .
Nb1 F1 1.899(4) 7_455
Nb1 F1 1.899(4) 2_565
Nb1 S1 2.724(2) 7_455
Nb1 S1 2.724(2) 2_565
Nb1 S1 2.724(2) .
Nb1 S1 2.724(2) 8_665
Nb2 F2 1.869(9) .
Nb2 F3 1.873(5) 3
Nb2 F3 1.873(5) 4
Nb2 F3 1.873(5) .
Nb2 F3 1.873(5) 2
Nb2 F4 1.901(8) .
S1 C2 1.800(7) .
S1 C1 1.801(8) .
C1 H1A 0.9800 .
C1 H1B 0.9800 .
C1 H1C 0.9800 .
C2 H2A 0.9800 .
C2 H2B 0.9800 .
C2 H2C 0.9800 .
